data_7154866
loop_
_publ_author_name
'Huang, Huicai'
'Bihani, Manisha'
'Zhao, John C.-G.'

_publ_section_title
;
 Stereoselective synthesis of spirooxindole derivatives using an
 organocatalyzed tandem Michael-Michael reaction.
;
_journal_issue 5
_journal_name_full 'Organic &amp; biomolecular chemistry'
_journal_page_first 1755
_journal_page_last 1763
_journal_paper_doi 10.1039/c5ob02348c
_journal_volume 14
_journal_year 2016
_chemical_formula_sum 'C43 H36 Cl N3 O3'
_chemical_formula_weight 678.20
_chemical_name_systematic
; 
 ? 
;
_space_group_IT_number 1
_symmetry_cell_setting triclinic
_symmetry_space_group_name_Hall 'P 1'
_symmetry_space_group_name_H-M 'P 1'
_atom_sites_solution_hydrogens geom
_atom_sites_solution_primary direct
_atom_sites_solution_secondary difmap
_audit_creation_method SHELXL-97
_audit_update_record
;
2015-03-16 deposited with the CCDC.
2016-01-05 downloaded from the CCDC.
;
_cell_angle_alpha 89.45(2)
_cell_angle_beta 69.940(14)
_cell_angle_gamma 72.860(16)
_cell_formula_units_Z 2
_cell_length_a 12.020(3)
_cell_length_b 12.515(5)
_cell_length_c 15.361(5)
_cell_measurement_reflns_used 4378
_cell_measurement_temperature 100(2)
_cell_measurement_theta_max 34.92
_cell_measurement_theta_min 1.58
_cell_volume 2063.4(12)
_computing_structure_refinement 'SHELXL-97 (Sheldrick, 1997)'
_computing_structure_solution 'SHELXS-97 (Sheldrick, 1990)'
_diffrn_ambient_temperature 100(2)
_diffrn_detector_area_resol_mean 0
_diffrn_measured_fraction_theta_full 0.935
_diffrn_measured_fraction_theta_max 0.935
_diffrn_measurement_device_type 'Rigaku AFC12/Saturn 724 CCD'
_diffrn_measurement_method '\w scans'
_diffrn_radiation_monochromator graphite
_diffrn_radiation_source 'fine-focus sealed tube'
_diffrn_radiation_type MoK\a
_diffrn_radiation_wavelength 0.71073
_diffrn_reflns_av_R_equivalents 0.1374
_diffrn_reflns_av_sigmaI/netI 0.0949
_diffrn_reflns_limit_h_max 12
_diffrn_reflns_limit_h_min -14
_diffrn_reflns_limit_k_max 14
_diffrn_reflns_limit_k_min -14
_diffrn_reflns_limit_l_max 18
_diffrn_reflns_limit_l_min -18
_diffrn_reflns_number 10187
_diffrn_reflns_theta_full 25.00
_diffrn_reflns_theta_max 25.00
_diffrn_reflns_theta_min 1.71
_diffrn_standards_interval_count 0
_diffrn_standards_interval_time 0
_diffrn_standards_number 0
_exptl_absorpt_coefficient_mu 0.131
_exptl_absorpt_correction_T_max 0.9886
_exptl_absorpt_correction_T_min 0.9811
_exptl_absorpt_correction_type multi-scan
_exptl_crystal_colour colorless
_exptl_crystal_density_diffrn 1.092
_exptl_crystal_density_method 'not measured'
_exptl_crystal_description sheet
_exptl_crystal_F_000 358
_exptl_crystal_size_max 0.20
_exptl_crystal_size_mid 0.15
_exptl_crystal_size_min 0.12
_refine_diff_density_max 0.805
_refine_diff_density_min -0.748
_refine_diff_density_rms 0.117
_refine_ls_abs_structure_details 'Flack H D (1983), Acta Cryst. A39, 876-881'
_refine_ls_abs_structure_Flack 0.12(15)
_refine_ls_extinction_method none
_refine_ls_goodness_of_fit_ref 1.954
_refine_ls_hydrogen_treatment mixed
_refine_ls_matrix_type full
_refine_ls_number_parameters 891
_refine_ls_number_reflns 8872
_refine_ls_number_restraints 39
_refine_ls_restrained_S_all 1.965
_refine_ls_R_factor_all 0.1406
_refine_ls_R_factor_gt 0.1237
_refine_ls_shift/su_max 0.001
_refine_ls_shift/su_mean 0.000
_refine_ls_structure_factor_coef Fsqd
_refine_ls_weighting_details 'calc w=1/[\s^2^(Fo^2^)+(0.1000P)^2^+0.2520P] where P=(Fo^2^+2Fc^2^)/3'
_refine_ls_weighting_scheme calc
_refine_ls_wR_factor_gt 0.3204
_refine_ls_wR_factor_ref 0.3419
_reflns_number_gt 6413
_reflns_number_total 8872
_reflns_threshold_expression >2sigma(I)
_cod_data_source_file c5ob02348c2.cif
_cod_data_source_block hc
_cod_depositor_comments 'Adding full bibliography for 7154866.cif.'
_cod_original_cell_volume 2063.4(11)
_cod_original_sg_symbol_Hall P1
_cod_original_sg_symbol_H-M P1
_cod_original_formula_sum 'C43 H36 Cl N3 O3 '
_cod_database_code 7154866

loop_
_symmetry_equiv_pos_as_xyz
'x, y, z'

loop_
_atom_site_label
_atom_site_type_symbol
_atom_site_fract_x
_atom_site_fract_y
_atom_site_fract_z
_atom_site_U_iso_or_equiv
_atom_site_adp_type
_atom_site_occupancy
_atom_site_symmetry_multiplicity
_atom_site_calc_flag
_atom_site_refinement_flags
C1 C 0.7494(11) 0.5695(7) 0.7103(8) 0.043(3) Uani 1 1 d .
C2 C 0.6259(12) 0.5986(9) 0.7707(8) 0.052(3) Uani 1 1 d .
H2 H 0.6078 0.5814 0.8321 0.062 Uiso 1 1 calc R
C3 C 0.5314(13) 0.6523(11) 0.7406(9) 0.065(4) Uani 1 1 d .
H3 H 0.4494 0.6676 0.7812 0.078 Uiso 1 1 calc R
C4 C 0.5545(11) 0.6848(9) 0.6502(8) 0.049(3) Uani 1 1 d U
H4 H 0.4905 0.7213 0.6292 0.058 Uiso 1 1 calc R
C5 C 0.6732(14) 0.6604(9) 0.5967(11) 0.062(4) Uani 1 1 d .
H5 H 0.6896 0.6852 0.5377 0.074 Uiso 1 1 calc R
C6 C 0.7771(12) 0.6014(9) 0.6187(9) 0.051(3) Uani 1 1 d .
H6 H 0.8582 0.5845 0.5762 0.061 Uiso 1 1 calc R
C7 C 0.8751(11) 0.6444(8) 0.7659(9) 0.047(3) Uani 1 1 d .
C8 C 0.9559(12) 0.6870(8) 0.7063(9) 0.050(3) Uani 1 1 d .
H8 H 1.0185 0.6388 0.6563 0.060 Uiso 1 1 calc R
C9 C 0.9546(12) 0.7975(9) 0.7125(9) 0.052(3) Uani 1 1 d .
H9 H 1.0099 0.8244 0.6661 0.063 Uiso 1 1 calc R
C10 C 0.8661(14) 0.8672(10) 0.7919(9) 0.056(3) Uani 1 1 d .
H10 H 0.8626 0.9418 0.7998 0.067 Uiso 1 1 calc R
C11 C 0.7833(13) 0.8245(9) 0.8590(9) 0.054(3) Uani 1 1 d .
H11 H 0.7257 0.8708 0.9120 0.065 Uiso 1 1 calc R
C12 C 0.7855(13) 0.7115(8) 0.8478(9) 0.052(3) Uani 1 1 d .
H12 H 0.7303 0.6826 0.8924 0.062 Uiso 1 1 calc R
C13 C 0.9781(14) 0.4488(9) 0.6709(8) 0.052(3) Uani 1 1 d .
C14 C 1.0956(12) 0.4268(11) 0.6854(9) 0.053(3) Uani 1 1 d .
H14 H 1.1007 0.4688 0.7328 0.064 Uiso 1 1 calc R
C15 C 1.1922(13) 0.3500(11) 0.6333(11) 0.066(4) Uani 1 1 d .
H15 H 1.2643 0.3396 0.6466 0.079 Uiso 1 1 calc R
C16 C 1.2026(16) 0.2800(11) 0.5592(10) 0.072(4) Uani 1 1 d .
H16 H 1.2764 0.2266 0.5226 0.087 Uiso 1 1 calc R
C17 C 1.0794(13) 0.3011(11) 0.5455(9) 0.062(3) Uani 1 1 d .
H17 H 1.0738 0.2609 0.4974 0.075 Uiso 1 1 calc R
C18 C 0.9774(12) 0.3795(9) 0.6043(8) 0.051(3) Uani 1 1 d .
H18 H 0.9012 0.3862 0.5985 0.061 Uiso 1 1 calc R
C19 C 0.8605(11) 0.5289(8) 0.7431(7) 0.039(2) Uani 1 1 d .
C20 C 0.8719(11) 0.4645(8) 0.9029(8) 0.045(3) Uani 1 1 d .
C21 C 0.8465(10) 0.3797(8) 0.9610(7) 0.040(2) Uani 1 1 d .
C22 C 0.7703(11) 0.3301(8) 0.9201(7) 0.042(3) Uani 1 1 d .
C23 C 0.7173(11) 0.2493(8) 0.9438(8) 0.043(3) Uani 1 1 d .
H23 H 0.7221 0.2150 0.9970 0.052 Uiso 1 1 calc R
C24 C 0.6542(12) 0.2121(8) 0.8935(7) 0.047(3) Uani 1 1 d .
C25 C 0.6728(11) 0.2609(8) 0.8007(7) 0.043(3) Uani 1 1 d .
H25 H 0.6456 0.2336 0.7583 0.052 Uiso 1 1 calc R
C26 C 0.7247(11) 0.3381(8) 0.7783(7) 0.044(3) Uani 1 1 d .
H26 H 0.7297 0.3669 0.7215 0.053 Uiso 1 1 calc R
C27 C 0.7756(10) 0.3829(8) 0.8368(6) 0.037(2) Uani 1 1 d .
C28 C 1.0484(11) 0.2333(11) 0.8587(8) 0.055(3) Uani 1 1 d .
H28A H 1.0062 0.1862 0.8418 0.066 Uiso 1 1 calc R
H28B H 1.0561 0.2890 0.8146 0.066 Uiso 1 1 calc R
C29 C 0.9703(11) 0.2929(8) 0.9574(7) 0.045(3) Uani 1 1 d .
H29 H 1.0188 0.3353 0.9732 0.054 Uiso 1 1 calc R
C30 C 0.9572(11) 0.2076(9) 1.0253(8) 0.050(3) Uani 1 1 d .
H30A H 1.0394 0.1610 1.0215 0.060 Uiso 1 1 calc R
H30B H 0.9159 0.1595 1.0087 0.060 Uiso 1 1 calc R
C31 C 0.8809(10) 0.2622(9) 1.1281(7) 0.045(3) Uani 1 1 d .
H31A H 0.8693 0.2038 1.1691 0.054 Uiso 1 1 calc R
H31B H 0.9266 0.3032 1.1480 0.054 Uiso 1 1 calc R
C32 C 0.7587(11) 0.3392(9) 1.1343(8) 0.053(3) Uani 1 1 d .
H32 H 0.7162 0.2935 1.1148 0.064 Uiso 1 1 calc R
C33 C 0.7646(12) 0.4331(8) 1.0689(7) 0.047(3) Uani 1 1 d .
C34 C 0.6419(12) 0.5143(9) 1.0823(7) 0.050(3) Uani 1 1 d .
C35 C 0.6725(13) 0.3964(11) 1.2301(7) 0.061(4) Uani 1 1 d .
H35A H 0.6716 0.3404 1.2742 0.073 Uiso 1 1 calc R
H35B H 0.7062 0.4505 1.2480 0.073 Uiso 1 1 calc R
C36 C 0.5446(13) 0.4541(11) 1.2379(8) 0.069(4) Uani 1 1 d .
H36 H 0.5121 0.4015 1.2150 0.083 Uiso 1 1 calc R
C37 C 0.8342(13) 0.4939(8) 1.1002(8) 0.055(3) Uani 1 1 d U
C38 C 0.4463(9) 0.5189(8) 1.3294(6) 0.121(10) Uani 1 1 d G
C39 C 0.3490(11) 0.4801(7) 1.3816(8) 0.106(7) Uani 1 1 d G
H39 H 0.3387 0.4164 1.3589 0.127 Uiso 1 1 calc R
C40 C 0.2670(9) 0.5365(9) 1.4677(7) 0.069(4) Uani 1 1 d G
H40 H 0.2019 0.5105 1.5027 0.083 Uiso 1 1 calc R
C41 C 0.2824(10) 0.6317(9) 1.5016(6) 0.096(6) Uani 1 1 d G
H41 H 0.2276 0.6694 1.5592 0.115 Uiso 1 1 calc R
C42 C 0.3797(13) 0.6705(10) 1.4493(8) 0.156(12) Uani 1 1 d G
H42 H 0.3900 0.7342 1.4720 0.187 Uiso 1 1 calc R
C43 C 0.4617(12) 0.6141(10) 1.3632(7) 0.147(11) Uani 1 1 d G
H43 H 0.5268 0.6401 1.3283 0.177 Uiso 1 1 calc R
C44 C 0.9141(11) 1.0378(9) 0.5209(7) 0.045(3) Uani 1 1 d U
C45 C 0.9115(10) 1.0683(8) 0.6093(7) 0.039(2) Uani 1 1 d .
H45 H 0.8348 1.0972 0.6572 0.047 Uiso 1 1 calc R
C46 C 1.0190(11) 1.0568(8) 0.6277(8) 0.043(3) Uani 1 1 d .
H46 H 1.0143 1.0805 0.6864 0.052 Uiso 1 1 calc R
C47 C 1.1315(12) 1.0106(10) 0.5594(8) 0.053(3) Uani 1 1 d .
H47 H 1.2037 0.9980 0.5730 0.063 Uiso 1 1 calc R
C48 C 1.1408(12) 0.9809(11) 0.4668(9) 0.062(4) Uani 1 1 d .
H48 H 1.2178 0.9533 0.4191 0.074 Uiso 1 1 calc R
C49 C 1.0302(10) 0.9947(9) 0.4509(8) 0.046(3) Uani 1 1 d .
H49 H 1.0342 0.9744 0.3916 0.056 Uiso 1 1 calc R
C50 C 0.7779(11) 1.1854(9) 0.4734(8) 0.050(3) Uani 1 1 d .
C51 C 0.6978(11) 1.2747(8) 0.5419(8) 0.045(3) Uani 1 1 d .
H51 H 0.6483 1.2592 0.5989 0.053 Uiso 1 1 calc R
C52 C 0.6913(14) 1.3838(9) 0.5266(8) 0.054(3) Uani 1 1 d .
H52 H 0.6351 1.4419 0.5718 0.065 Uiso 1 1 calc R
C53 C 0.7747(15) 1.4097(10) 0.4371(9) 0.066(4) Uani 1 1 d .
H53 H 0.7732 1.4831 0.4255 0.080 Uiso 1 1 calc R
C54 C 0.8541(13) 1.3194(10) 0.3723(7) 0.053(3) Uani 1 1 d .
H54 H 0.9094 1.3318 0.3167 0.064 Uiso 1 1 calc R
C55 C 0.8527(12) 1.2100(9) 0.3891(8) 0.046(3) Uani 1 1 d .
H55 H 0.9033 1.1517 0.3425 0.055 Uiso 1 1 calc R
C56 C 0.6814(10) 1.0492(9) 0.5762(7) 0.047(3) Uani 1 1 d .
C57 C 0.6945(11) 0.9709(8) 0.6448(7) 0.043(3) Uani 1 1 d .
H57 H 0.7731 0.9320 0.6455 0.052 Uiso 1 1 calc R
C58 C 0.5963(10) 0.9554(9) 0.7052(9) 0.049(3) Uani 1 1 d .
H58 H 0.6095 0.9043 0.7478 0.059 Uiso 1 1 calc R
C59 C 0.4751(11) 1.0059(10) 0.7131(8) 0.051(3) Uani 1 1 d .
H59 H 0.4085 0.9909 0.7585 0.061 Uiso 1 1 calc R
C60 C 0.4589(12) 1.0845(11) 0.6454(11) 0.069(4) Uani 1 1 d .
H60 H 0.3792 1.1215 0.6459 0.082 Uiso 1 1 calc R
C61 C 0.5593(11) 1.1048(9) 0.5807(8) 0.047(3) Uani 1 1 d .
H61 H 0.5466 1.1567 0.5386 0.057 Uiso 1 1 calc R
C62 C 0.7939(10) 1.0637(8) 0.4987(7) 0.042(3) Uani 1 1 d .
C63 C 0.7486(13) 1.0149(8) 0.3556(8) 0.052(3) Uani 1 1 d .
C64 C 0.7714(12) 0.9084(8) 0.2926(7) 0.046(3) Uani 1 1 d .
C65 C 0.8548(11) 0.8191(8) 0.3289(7) 0.046(3) Uani 1 1 d .
C66 C 0.9084(12) 0.7017(8) 0.3041(8) 0.045(3) Uani 1 1 d .
H66 H 0.9007 0.6670 0.2542 0.055 Uiso 1 1 calc R
C67 C 0.9739(12) 0.6396(7) 0.3581(7) 0.048(3) Uani 1 1 d .
C68 C 0.9853(12) 0.6832(8) 0.4359(8) 0.048(3) Uani 1 1 d .
H68 H 1.0258 0.6387 0.4715 0.057 Uiso 1 1 calc R
C69 C 0.9295(12) 0.8029(7) 0.4573(6) 0.044(3) Uani 1 1 d .
H69 H 0.9329 0.8375 0.5092 0.053 Uiso 1 1 calc R
C70 C 0.8711(12) 0.8679(7) 0.4029(7) 0.043(3) Uani 1 1 d .
C71 C 0.6324(12) 0.8960(9) 0.3215(8) 0.049(3) Uani 1 1 d .
H71 H 0.5801 0.9672 0.3103 0.059 Uiso 1 1 calc R
C72 C 0.5726(12) 0.8824(12) 0.4214(8) 0.060(3) Uani 1 1 d .
H72A H 0.6039 0.8050 0.4332 0.073 Uiso 1 1 calc R
H72B H 0.5906 0.9303 0.4605 0.073 Uiso 1 1 calc R
C73 C 0.6347(14) 0.8049(11) 0.2526(8) 0.056(3) Uani 1 1 d .
H73A H 0.6767 0.7319 0.2671 0.067 Uiso 1 1 calc R
H73B H 0.5494 0.8076 0.2636 0.067 Uiso 1 1 calc R
C74 C 0.6977(15) 0.8133(9) 0.1487(8) 0.061(4) Uani 1 1 d .
H74A H 0.6998 0.7492 0.1126 0.073 Uiso 1 1 calc R
H74B H 0.6496 0.8808 0.1307 0.073 Uiso 1 1 calc R
C75 C 0.8339(12) 0.9147(8) 0.1870(8) 0.047(3) Uani 1 1 d .
C76 C 0.7572(14) 1.0206(10) 0.1609(9) 0.057(3) Uani 1 1 d .
C77 C 0.9597(14) 0.9277(9) 0.1578(9) 0.060(4) Uani 1 1 d .
C78 C 0.8282(13) 0.8167(8) 0.1277(7) 0.045(3) Uani 1 1 d .
H78 H 0.8734 0.7466 0.1458 0.054 Uiso 1 1 calc R
C79 C 0.8976(13) 0.8200(8) 0.0274(7) 0.051(3) Uani 1 1 d .
H79A H 0.8579 0.8901 0.0075 0.061 Uiso 1 1 calc R
H79B H 0.8935 0.7590 -0.0087 0.061 Uiso 1 1 calc R
C80 C 1.0341(13) 0.8098(10) 0.0075(8) 0.060(3) Uani 1 1 d U
H80 H 1.0719 0.7374 0.0267 0.072 Uiso 1 1 calc R
C81 C 1.1010(13) 0.8093(10) -0.0847(8) 0.063(4) Uani 1 1 d .
C82 C 1.1525(13) 0.7114(11) -0.1456(8) 0.058(3) Uani 1 1 d .
H82 H 1.1471 0.6425 -0.1245 0.069 Uiso 1 1 calc R
C83 C 1.2182(13) 0.7215(11) -0.2485(7) 0.062(4) Uani 1 1 d .
H83 H 1.2497 0.6577 -0.2907 0.074 Uiso 1 1 calc R
C84 C 1.2320(12) 0.8173(10) -0.2798(8) 0.057(3) Uani 1 1 d .
H84 H 1.2730 0.8202 -0.3429 0.069 Uiso 1 1 calc R
C85 C 1.1845(11) 0.9146(10) -0.2170(7) 0.048(3) Uani 1 1 d .
H85 H 1.1908 0.9827 -0.2395 0.057 Uiso 1 1 calc R
C86 C 1.1289(12) 0.9109(10) -0.1235(8) 0.054(3) Uani 1 1 d .
H86 H 1.1080 0.9743 -0.0830 0.064 Uiso 1 1 calc R
Cl1 Cl 0.5822(3) 0.1151(2) 0.9210(2) 0.0565(8) Uani 1 1 d .
Cl2 Cl 1.0490(3) 0.4965(2) 0.3228(2) 0.0576(8) Uani 1 1 d .
N1 N 0.5568(11) 0.5434(9) 1.1724(7) 0.073(4) Uani 1 1 d .
H1 H 0.5112 0.6121 1.1908 0.088 Uiso 1 1 calc R
N2 N 0.8925(14) 0.5421(9) 1.1257(9) 0.076(4) Uani 1 1 d .
N3 N 0.8272(8) 0.4661(7) 0.8290(5) 0.039(2) Uani 1 1 d .
N4 N 1.0382(9) 0.8974(7) 0.0679(5) 0.042(2) Uani 1 1 d U
H4A H 1.0930 0.9313 0.0452 0.050 Uiso 1 1 calc R
N5 N 0.7011(13) 1.0976(9) 0.1356(8) 0.069(3) Uani 1 1 d .
N6 N 0.8112(9) 0.9839(6) 0.4190(5) 0.042(2) Uani 1 1 d .
O3 O 1.1664(9) 0.1676(8) 0.8535(7) 0.066(2) Uani 1 1 d .
H3A H 1.2133 0.2062 0.8416 0.099 Uiso 1 1 calc R
O2 O 0.9407(8) 0.5204(6) 0.9078(5) 0.0503(19) Uani 1 1 d .
O6 O 0.6881(8) 1.1072(6) 0.3486(5) 0.052(2) Uani 1 1 d .
O5 O 0.9934(12) 0.9742(8) 0.2154(6) 0.082(3) Uani 1 1 d .
O4 O 0.4419(9) 0.9131(10) 0.4412(8) 0.085(3) Uani 1 1 d .
H1A H 0.4148 0.8646 0.4689 0.128 Uiso 1 1 calc R
O1 O 0.6231(11) 0.5691(7) 1.0125(6) 0.075(3) Uani 1 1 d .

loop_
_atom_site_aniso_label
_atom_site_aniso_U_11
_atom_site_aniso_U_22
_atom_site_aniso_U_33
_atom_site_aniso_U_23
_atom_site_aniso_U_13
_atom_site_aniso_U_12
C1 0.058(7) 0.014(4) 0.078(6) 0.006(4) -0.055(6) -0.006(4)
C2 0.050(8) 0.039(6) 0.069(6) -0.017(5) -0.035(6) 0.001(5)
C3 0.049(8) 0.061(8) 0.082(8) -0.028(6) -0.042(7) 0.011(6)
C4 0.036(6) 0.041(5) 0.084(6) 0.000(5) -0.042(5) -0.011(4)
C5 0.066(9) 0.037(6) 0.108(9) 0.002(6) -0.066(8) -0.012(6)
C6 0.058(8) 0.035(6) 0.081(7) 0.007(5) -0.053(7) -0.009(5)
C7 0.044(7) 0.021(5) 0.094(8) -0.002(5) -0.046(6) -0.013(5)
C8 0.069(8) 0.029(5) 0.100(8) 0.045(6) -0.074(7) -0.032(5)
C9 0.053(8) 0.030(5) 0.099(8) 0.030(6) -0.053(7) -0.020(5)
C10 0.081(9) 0.037(6) 0.104(9) 0.040(6) -0.075(8) -0.046(7)
C11 0.085(10) 0.035(6) 0.078(7) 0.010(5) -0.071(8) -0.020(6)
C12 0.072(9) 0.025(5) 0.086(8) 0.023(5) -0.057(7) -0.022(6)
C13 0.075(9) 0.022(5) 0.063(6) 0.020(5) -0.037(6) -0.008(5)
C14 0.039(7) 0.052(7) 0.084(7) 0.041(6) -0.028(6) -0.029(6)
C15 0.048(8) 0.044(7) 0.113(10) 0.029(7) -0.044(8) -0.007(6)
C16 0.086(11) 0.037(7) 0.092(9) 0.037(7) -0.039(8) -0.007(7)
C17 0.044(7) 0.048(7) 0.082(8) -0.019(6) -0.016(6) -0.002(6)
C18 0.040(7) 0.035(6) 0.077(7) -0.003(5) -0.021(6) -0.009(5)
C19 0.047(7) 0.021(5) 0.065(6) 0.011(4) -0.040(5) -0.012(4)
C20 0.042(6) 0.023(5) 0.065(6) -0.015(5) -0.019(5) -0.001(5)
C21 0.035(6) 0.030(5) 0.062(6) -0.016(4) -0.030(5) -0.004(4)
C22 0.051(7) 0.026(5) 0.051(5) -0.013(4) -0.038(5) 0.007(5)
C23 0.050(7) 0.021(5) 0.063(6) -0.014(4) -0.034(5) -0.001(4)
C24 0.072(8) 0.029(5) 0.050(5) -0.004(4) -0.045(6) -0.002(5)
C25 0.062(8) 0.029(5) 0.048(5) -0.008(4) -0.035(5) -0.009(5)
C26 0.061(7) 0.037(6) 0.042(5) -0.007(4) -0.038(5) -0.003(5)
C27 0.042(6) 0.034(5) 0.044(4) -0.004(4) -0.029(4) -0.009(5)
C28 0.033(6) 0.054(7) 0.076(7) -0.010(6) -0.019(6) -0.010(5)
C29 0.051(7) 0.033(5) 0.061(6) -0.006(4) -0.034(5) -0.010(5)
C30 0.035(6) 0.040(6) 0.078(7) -0.019(5) -0.034(6) 0.000(5)
C31 0.038(6) 0.040(6) 0.054(5) -0.005(5) -0.024(5) 0.002(5)
C32 0.038(7) 0.047(7) 0.063(6) -0.034(5) -0.023(5) 0.011(5)
C33 0.067(8) 0.034(5) 0.044(5) -0.010(4) -0.032(5) -0.007(5)
C34 0.060(8) 0.034(6) 0.051(5) -0.011(4) -0.017(5) -0.009(5)
C35 0.066(8) 0.062(8) 0.040(5) -0.023(5) -0.022(5) 0.005(6)
C36 0.068(9) 0.066(8) 0.061(7) -0.011(6) -0.046(7) 0.025(7)
C37 0.085(7) 0.034(5) 0.062(5) -0.004(4) -0.068(5) 0.007(5)
C38 0.19(2) 0.060(9) 0.080(9) -0.052(8) -0.103(13) 0.075(12)
C39 0.039(9) 0.054(9) 0.22(2) -0.016(12) -0.041(12) -0.017(8)
C40 0.067(10) 0.063(9) 0.076(8) 0.002(7) -0.029(7) -0.012(8)
C41 0.106(15) 0.090(13) 0.109(13) -0.012(10) -0.067(12) -0.022(11)
C42 0.17(3) 0.128(18) 0.145(17) -0.096(16) -0.016(18) -0.062(18)
C43 0.114(18) 0.20(2) 0.111(13) -0.081(16) 0.025(12) -0.098(18)
C44 0.036(5) 0.042(5) 0.054(5) -0.025(4) -0.019(4) -0.003(4)
C45 0.034(6) 0.031(5) 0.056(5) -0.011(4) -0.032(5) 0.005(4)
C46 0.049(7) 0.025(5) 0.066(6) -0.007(4) -0.035(6) -0.009(5)
C47 0.051(8) 0.047(7) 0.074(7) 0.002(5) -0.038(6) -0.018(6)
C48 0.044(7) 0.068(8) 0.072(7) -0.027(6) -0.035(6) 0.003(6)
C49 0.024(5) 0.042(6) 0.078(7) -0.010(5) -0.021(5) -0.015(5)
C50 0.049(7) 0.042(6) 0.068(6) -0.013(5) -0.039(6) -0.006(5)
C51 0.040(6) 0.034(5) 0.059(6) -0.010(5) -0.022(5) -0.005(5)
C52 0.079(9) 0.035(6) 0.057(6) 0.002(5) -0.043(6) -0.009(6)
C53 0.099(12) 0.038(6) 0.080(8) -0.009(6) -0.054(9) -0.019(7)
C54 0.066(8) 0.063(8) 0.044(5) -0.004(5) -0.036(6) -0.018(6)
C55 0.065(8) 0.036(6) 0.062(6) 0.010(5) -0.052(6) -0.015(5)
C56 0.033(6) 0.058(7) 0.052(5) -0.026(5) -0.030(5) 0.001(5)
C57 0.056(8) 0.035(5) 0.064(6) 0.011(4) -0.049(6) -0.016(5)
C58 0.029(6) 0.046(6) 0.078(7) -0.007(5) -0.021(5) -0.017(5)
C59 0.035(6) 0.056(7) 0.072(6) 0.009(6) -0.019(5) -0.029(6)
C60 0.031(7) 0.057(8) 0.127(11) -0.006(8) -0.047(8) -0.003(6)
C61 0.035(6) 0.044(6) 0.083(7) 0.023(5) -0.043(6) -0.016(5)
C62 0.035(6) 0.039(6) 0.052(5) -0.023(5) -0.018(5) -0.009(5)
C63 0.079(9) 0.024(5) 0.078(7) 0.010(5) -0.067(7) -0.007(5)
C64 0.072(8) 0.026(5) 0.052(5) -0.006(4) -0.050(6) 0.001(5)
C65 0.063(8) 0.026(5) 0.054(5) -0.015(4) -0.045(6) 0.011(5)
C66 0.060(8) 0.016(4) 0.073(6) -0.002(4) -0.037(6) -0.014(5)
C67 0.072(8) 0.014(4) 0.065(6) -0.003(4) -0.051(6) 0.008(5)
C68 0.068(8) 0.022(5) 0.076(7) 0.015(5) -0.053(6) -0.015(5)
C69 0.078(8) 0.015(4) 0.042(4) -0.006(4) -0.042(5) 0.007(5)
C70 0.073(8) 0.014(4) 0.060(6) 0.004(4) -0.051(6) -0.005(5)
C71 0.059(8) 0.031(5) 0.076(7) 0.004(5) -0.053(6) -0.006(5)
C72 0.058(8) 0.068(8) 0.074(7) -0.006(6) -0.049(7) -0.016(6)
C73 0.075(9) 0.064(8) 0.068(6) 0.022(6) -0.050(7) -0.052(7)
C74 0.104(11) 0.039(6) 0.070(7) 0.004(5) -0.071(8) -0.018(6)
C75 0.066(8) 0.031(5) 0.063(6) -0.004(4) -0.054(6) -0.007(5)
C76 0.081(10) 0.036(6) 0.081(7) 0.007(5) -0.055(7) -0.025(6)
C77 0.096(11) 0.027(5) 0.088(8) -0.002(5) -0.073(8) -0.015(6)
C78 0.091(10) 0.028(5) 0.050(5) 0.020(4) -0.053(6) -0.034(6)
C79 0.093(10) 0.026(5) 0.059(6) 0.004(4) -0.052(6) -0.025(6)
C80 0.087(7) 0.051(5) 0.059(5) -0.028(4) -0.048(5) -0.015(5)
C81 0.072(9) 0.055(7) 0.050(6) -0.039(5) -0.034(6) 0.015(6)
C82 0.066(8) 0.053(7) 0.061(6) -0.017(5) -0.033(6) -0.013(6)
C83 0.068(9) 0.062(8) 0.035(5) -0.036(5) -0.026(5) 0.021(7)
C84 0.054(8) 0.048(7) 0.053(6) -0.028(6) -0.026(6) 0.017(6)
C85 0.046(7) 0.057(7) 0.053(5) 0.007(5) -0.033(5) -0.017(6)
C86 0.056(8) 0.059(7) 0.057(6) -0.008(5) -0.039(6) -0.010(6)
Cl1 0.068(2) 0.0388(14) 0.0842(18) 0.0064(13) -0.0467(17) -0.0243(14)
Cl2 0.069(2) 0.0293(13) 0.0838(18) -0.0066(12) -0.0464(17) -0.0047(13)
N1 0.063(7) 0.068(7) 0.049(5) -0.045(5) -0.025(5) 0.044(6)
N2 0.110(11) 0.047(6) 0.099(8) -0.015(6) -0.074(8) -0.018(6)
N3 0.036(5) 0.039(5) 0.046(4) -0.010(4) -0.029(4) -0.001(4)
N4 0.054(5) 0.044(4) 0.031(3) -0.025(3) -0.022(3) -0.011(4)
N5 0.105(10) 0.046(6) 0.091(7) 0.020(5) -0.083(8) -0.016(6)
N6 0.066(6) 0.024(4) 0.046(4) -0.002(3) -0.050(4) 0.006(4)
O3 0.053(6) 0.058(5) 0.094(6) 0.004(5) -0.040(5) -0.011(5)
O2 0.054(5) 0.035(4) 0.077(5) 0.002(3) -0.033(4) -0.025(4)
O6 0.064(6) 0.032(4) 0.068(4) -0.006(3) -0.045(4) 0.002(4)
O5 0.121(10) 0.065(6) 0.074(5) -0.016(5) -0.058(6) -0.020(6)
O4 0.047(6) 0.109(8) 0.102(7) -0.032(6) -0.036(5) -0.014(6)
O1 0.115(9) 0.050(5) 0.071(5) 0.021(4) -0.061(6) -0.008(5)

loop_
_atom_type_symbol
_atom_type_description
_atom_type_scat_dispersion_real
_atom_type_scat_dispersion_imag
_atom_type_scat_source
C C 0.0033 0.0016 'International Tables Vol C Tables 4.2.6.8 and 6.1.1.4'
H H 0.0000 0.0000 'International Tables Vol C Tables 4.2.6.8 and 6.1.1.4'
N N 0.0061 0.0033 'International Tables Vol C Tables 4.2.6.8 and 6.1.1.4'
O O 0.0106 0.0060 'International Tables Vol C Tables 4.2.6.8 and 6.1.1.4'
Cl Cl 0.1484 0.1585 'International Tables Vol C Tables 4.2.6.8 and 6.1.1.4'

loop_
_geom_angle_atom_site_label_1
_geom_angle_atom_site_label_2
_geom_angle_atom_site_label_3
_geom_angle
C2 C1 C6 119.6(10)
C2 C1 C19 123.1(10)
C6 C1 C19 115.7(11)
C3 C2 C1 120.5(12)
C2 C3 C4 121.7(13)
C5 C4 C3 115.7(11)
C4 C5 C6 127.5(14)
C5 C6 C1 114.9(13)
C8 C7 C12 119.4(10)
C8 C7 C19 122.6(11)
C12 C7 C19 117.3(11)
C7 C8 C9 125.2(13)
C8 C9 C10 116.9(12)
C11 C10 C9 119.9(10)
C10 C11 C12 121.0(13)
C7 C12 C11 117.3(12)
C18 C13 C14 115.9(12)
C18 C13 C19 124.1(12)
C14 C13 C19 118.7(10)
C15 C14 C13 120.2(13)
C14 C15 C16 128.0(14)
C15 C16 C17 111.8(12)
C18 C17 C16 118.9(12)
C13 C18 C17 124.8(13)
N3 C19 C13 106.5(7)
N3 C19 C1 110.2(9)
C13 C19 C1 114.4(8)
N3 C19 C7 112.4(8)
C13 C19 C7 113.5(10)
C1 C19 C7 99.9(7)
O2 C20 N3 123.2(11)
O2 C20 C21 124.3(10)
N3 C20 C21 111.7(9)
C20 C21 C22 103.5(9)
C20 C21 C29 109.6(10)
C22 C21 C29 113.0(7)
C20 C21 C33 111.1(7)
C22 C21 C33 110.5(9)
C29 C21 C33 109.1(8)
C23 C22 C27 122.3(8)
C23 C22 C21 133.2(9)
C27 C22 C21 104.2(10)
C22 C23 C24 124.4(10)
C23 C24 C25 111.7(11)
C23 C24 Cl1 126.9(8)
C25 C24 Cl1 121.0(7)
C26 C25 C24 122.6(8)
C25 C26 C27 123.4(9)
N3 C27 C22 112.5(8)
N3 C27 C26 132.8(9)
C22 C27 C26 114.7(10)
O3 C28 C29 111.3(10)
C30 C29 C28 109.6(9)
C30 C29 C21 115.0(10)
C28 C29 C21 111.9(9)
C29 C30 C31 112.6(8)
C32 C31 C30 110.0(8)
C31 C32 C35 116.3(9)
C31 C32 C33 114.7(10)
C35 C32 C33 106.3(9)
C34 C33 C37 106.7(8)
C34 C33 C32 113.4(10)
C37 C33 C32 102.6(8)
C34 C33 C21 114.5(8)
C37 C33 C21 108.2(10)
C32 C33 C21 110.6(8)
O1 C34 N1 121.8(10)
O1 C34 C33 119.8(10)
N1 C34 C33 117.5(9)
C36 C35 C32 115.1(9)
C35 C36 N1 103.7(13)
C35 C36 C38 121.7(9)
N1 C36 C38 103.8(9)
N2 C37 C33 179.0(11)
C39 C38 C43 120.0
C39 C38 C36 121.6(10)
C43 C38 C36 118.2(10)
C40 C39 C38 120.0
C39 C40 C41 120.0
C40 C41 C42 120.0
C43 C42 C41 120.0
C42 C43 C38 120.0
C49 C44 C45 117.4(10)
C49 C44 C62 120.7(9)
C45 C44 C62 121.4(9)
C46 C45 C44 122.2(10)
C47 C46 C45 119.5(9)
C46 C47 C48 121.1(11)
C49 C48 C47 117.6(12)
C44 C49 C48 122.1(10)
C55 C50 C51 118.5(11)
C55 C50 C62 121.8(10)
C51 C50 C62 119.0(11)
C52 C51 C50 121.4(11)
C51 C52 C53 119.9(11)
C54 C53 C52 116.9(11)
C53 C54 C55 121.1(12)
C50 C55 C54 122.0(10)
C61 C56 C57 116.4(11)
C61 C56 C62 121.6(10)
C57 C56 C62 121.8(9)
C58 C57 C56 119.6(11)
C57 C58 C59 127.1(13)
C58 C59 C60 114.7(12)
C61 C60 C59 120.7(10)
C60 C61 C56 121.6(11)
N6 C62 C56 103.3(8)
N6 C62 C44 110.7(8)
C56 C62 C44 115.6(9)
N6 C62 C50 112.7(8)
C56 C62 C50 114.1(9)
C44 C62 C50 100.9(9)
O6 C63 N6 127.2(9)
O6 C63 C64 123.8(8)
N6 C63 C64 108.9(8)
C65 C64 C75 111.6(10)
C65 C64 C63 101.4(7)
C75 C64 C63 114.5(9)
C65 C64 C71 112.0(10)
C75 C64 C71 113.6(8)
C63 C64 C71 102.7(9)
C70 C65 C66 119.3(8)
C70 C65 C64 109.0(7)
C66 C65 C64 131.6(8)
C67 C66 C65 117.4(8)
C68 C67 C66 125.3(8)
C68 C67 Cl2 117.3(7)
C66 C67 Cl2 117.4(7)
C67 C68 C69 114.7(8)
C70 C69 C68 121.8(8)
C69 C70 C65 121.2(8)
C69 C70 N6 126.4(7)
C65 C70 N6 112.1(7)
C72 C71 C73 114.3(10)
C72 C71 C64 115.3(8)
C73 C71 C64 109.1(10)
O4 C72 C71 107.4(10)
C74 C73 C71 116.6(10)
C78 C74 C73 110.9(8)
C77 C75 C76 103.5(10)
C77 C75 C64 115.5(8)
C76 C75 C64 108.0(10)
C77 C75 C78 112.9(10)
C76 C75 C78 104.7(8)
C64 C75 C78 111.2(9)
N5 C76 C75 175.7(12)
O5 C77 N4 119.3(13)
O5 C77 C75 120.8(13)
N4 C77 C75 119.7(8)
C79 C78 C74 114.2(8)
C79 C78 C75 109.8(9)
C74 C78 C75 112.8(10)
C78 C79 C80 112.6(9)
C81 C80 N4 113.7(12)
C81 C80 C79 113.7(10)
N4 C80 C79 108.1(9)
C80 C81 C82 121.6(13)
C80 C81 C86 121.7(9)
C82 C81 C86 116.6(11)
C81 C82 C83 117.4(12)
C84 C83 C82 122.7(9)
C83 C84 C85 119.5(11)
C86 C85 C84 121.1(12)
C85 C86 C81 122.1(10)
C34 N1 C36 119.5(9)
C27 N3 C20 107.4(8)
C27 N3 C19 125.1(7)
C20 N3 C19 125.8(9)
C77 N4 C80 123.3(10)
C70 N6 C63 108.5(7)
C70 N6 C62 128.1(7)
C63 N6 C62 122.6(8)

loop_
_geom_bond_atom_site_label_1
_geom_bond_atom_site_label_2
_geom_bond_distance
C1 C2 1.393(17)
C1 C6 1.413(16)
C1 C19 1.534(13)
C2 C3 1.364(16)
C3 C4 1.401(19)
C4 C5 1.323(19)
C5 C6 1.400(16)
C7 C8 1.323(18)
C7 C12 1.416(17)
C7 C19 1.564(12)
C8 C9 1.382(15)
C9 C10 1.401(19)
C10 C11 1.39(2)
C11 C12 1.418(14)
C13 C18 1.352(15)
C13 C14 1.451(18)
C13 C19 1.531(17)
C14 C15 1.277(19)
C15 C16 1.39(2)
C16 C17 1.51(2)
C17 C18 1.353(16)
C19 N3 1.523(13)
C20 O2 1.251(14)
C20 N3 1.410(13)
C20 C21 1.415(16)
C21 C22 1.535(13)
C21 C29 1.547(14)
C21 C33 1.636(14)
C22 C23 1.332(16)
C22 C27 1.425(14)
C23 C24 1.416(14)
C24 C25 1.517(14)
C24 Cl1 1.662(13)
C25 C26 1.282(16)
C26 C27 1.444(13)
C27 N3 1.346(14)
C28 O3 1.389(14)
C28 C29 1.540(15)
C29 C30 1.489(17)
C30 C31 1.568(14)
C31 C32 1.472(14)
C32 C35 1.513(14)
C32 C33 1.540(17)
C33 C34 1.470(17)
C33 C37 1.473(16)
C34 O1 1.315(13)
C34 N1 1.384(15)
C35 C36 1.456(18)
C36 N1 1.501(19)
C36 C38 1.532(14)
C37 N2 1.204(17)
C38 C39 1.3900
C38 C43 1.3900
C39 C40 1.3900
C40 C41 1.3900
C41 C42 1.3900
C42 C43 1.3900
C44 C49 1.390(15)
C44 C45 1.401(13)
C44 C62 1.539(15)
C45 C46 1.382(15)
C46 C47 1.356(17)
C47 C48 1.431(15)
C48 C49 1.394(16)
C50 C55 1.391(18)
C50 C51 1.406(14)
C50 C62 1.542(16)
C51 C52 1.367(16)
C52 C53 1.50(2)
C53 C54 1.383(17)
C54 C55 1.394(16)
C56 C61 1.403(14)
C56 C57 1.450(15)
C56 C62 1.521(16)
C57 C58 1.293(17)
C58 C59 1.368(16)
C59 C60 1.448(19)
C60 C61 1.36(2)
C62 N6 1.506(10)
C63 O6 1.196(12)
C63 N6 1.410(11)
C63 C64 1.554(12)
C64 C65 1.508(13)
C64 C75 1.549(16)
C64 C71 1.630(18)
C65 C70 1.393(12)
C65 C66 1.415(13)
C66 C67 1.409(14)
C67 C68 1.383(13)
C67 Cl2 1.746(9)
C68 C69 1.438(13)
C69 C70 1.380(12)
C70 N6 1.398(11)
C71 C72 1.487(18)
C71 C73 1.552(14)
C72 O4 1.423(16)
C73 C74 1.531(16)
C74 C78 1.50(2)
C75 C77 1.48(2)
C75 C76 1.513(16)
C75 C78 1.566(11)
C76 N5 1.151(15)
C77 O5 1.296(13)
C77 N4 1.359(16)
C78 C79 1.486(15)
C79 C80 1.527(19)
C80 C81 1.367(18)
C80 N4 1.465(10)
C81 C82 1.392(14)
C81 C86 1.478(19)
C82 C83 1.528(18)
C83 C84 1.322(19)
C84 C85 1.405(15)
C85 C86 1.369(16)
